data_7219018
loop_
_publ_author_name
'Ghosh, Sirina'
'Bedi, Anjan'
'Zade, Sanjio S.'

_publ_section_title
;
 Thienopyrrole and Selenophenopyrrole Donor Fused with Benzotriazole
 Acceptor: Microwave Assisted Synthesis and Electrochemical Polymerization
;
_journal_name_full 'RSC Adv.'
_journal_paper_doi 10.1039/C4RA14850A
_journal_year 2014
_chemical_formula_moiety 'C20 H19 N5 S2, C4 H8 O2'
_chemical_formula_sum 'C24 H27 N5 O2 S2'
_chemical_formula_weight 481.63
_chemical_name_systematic thienopyrrole
_space_group_crystal_system monoclinic
_space_group_IT_number 14
_space_group_name_Hall '-P 2ybc'
_space_group_name_H-M_alt 'P 1 21/c 1'
_symmetry_space_group_name_Hall '-P 2ybc'
_symmetry_space_group_name_H-M 'P 1 21/c 1'
_atom_sites_solution_hydrogens geom
_atom_sites_solution_primary direct
_atom_sites_solution_secondary difmap
_audit_creation_date 2014-07-31
_audit_creation_method
;
  Olex2 1.2-ac2
  (compiled 2012.03.27 svn.r2268, GUI svn.r4156)
;
_audit_update_record
;
2014-08-27 deposited with the CCDC.
2014-12-04 downloaded from the CCDC.
;
_cell_angle_alpha 90.00
_cell_angle_beta 94.056(3)
_cell_angle_gamma 90.00
_cell_formula_units_Z 4
_cell_length_a 7.3225(2)
_cell_length_b 15.3272(5)
_cell_length_c 21.4586(6)
_cell_measurement_reflns_used 3596
_cell_measurement_temperature 293.15
_cell_measurement_theta_max 26.9630
_cell_measurement_theta_min 3.2690
_cell_volume 2402.34(12)
_computing_cell_refinement
;
CrysAlisPro, Agilent Technologies,
Version 1.171.37.31 (release 14-01-2014 CrysAlis171 .NET)
(compiled Jan 14 2014,18:38:05)
;
_computing_data_collection
;
CrysAlisPro, Agilent Technologies,
Version 1.171.37.31 (release 14-01-2014 CrysAlis171 .NET)
(compiled Jan 14 2014,18:38:05)
;
_computing_data_reduction
;
CrysAlisPro, Agilent Technologies,
Version 1.171.37.31 (release 14-01-2014 CrysAlis171 .NET)
(compiled Jan 14 2014,18:38:05)
;
_computing_molecular_graphics
;
O. V. Dolomanov, L. J. Bourhis, R. J. Gildea, J. A. K. Howard and H. Puschmann,
OLEX2: a complete structure solution, refinement and analysis program.
J. Appl. Cryst. (2009). 42, 339-341.
;
_computing_publication_material
;
O. V. Dolomanov, L. J. Bourhis, R. J. Gildea, J. A. K. Howard and H. Puschmann,
OLEX2: a complete structure solution, refinement and analysis program.
J. Appl. Cryst. (2009). 42, 339-341.
;
_computing_structure_refinement
;
SHELXL, G.M. Sheldrick, Acta Cryst.
(2008). A64, 112-122
;
_computing_structure_solution 'SHELXS-97 (Sheldrick, 1990)'
_diffrn_ambient_temperature 293.15
_diffrn_detector 'CCD plate'
_diffrn_detector_area_resol_mean 15.9160
_diffrn_detector_type Eos
_diffrn_measured_fraction_theta_full 0.9977
_diffrn_measured_fraction_theta_max 0.9977
_diffrn_measurement_details
;
  1 omega  -55.00   45.00   1.0000   15.4450
omega____ theta____ kappa____ phi______ frames
    -       17.3548  -38.0000  -90.0000 100

  2 omega  -39.00   -5.00   1.0000   15.4450
omega____ theta____ kappa____ phi______ frames
    -      -15.4016   96.0000 -125.0000 34

  3 omega  -52.00    7.00   1.0000   15.4450
omega____ theta____ kappa____ phi______ frames
    -       17.3548  -57.0000 -180.0000 59

  4 omega   45.00   71.00   1.0000   15.4450
omega____ theta____ kappa____ phi______ frames
    -       17.3548 -178.0000 -120.0000 26
;
_diffrn_measurement_device 'four-circle diffractometer'
_diffrn_measurement_device_type 'SuperNova, Dual, Cu at zero, Eos'
_diffrn_measurement_method '\w scans'
_diffrn_orient_matrix_UB_11 -0.0377528000
_diffrn_orient_matrix_UB_12 -0.0066853000
_diffrn_orient_matrix_UB_13 -0.0309954000
_diffrn_orient_matrix_UB_21 -0.0411108000
_diffrn_orient_matrix_UB_22 0.0419430000
_diffrn_orient_matrix_UB_23 0.0002429000
_diffrn_orient_matrix_UB_31 0.0793781000
_diffrn_orient_matrix_UB_32 0.0184626000
_diffrn_orient_matrix_UB_33 -0.0117219000
_diffrn_radiation_monochromator mirror
_diffrn_radiation_probe x-ray
_diffrn_radiation_type 'Mo K\a'
_diffrn_radiation_wavelength 0.71073
_diffrn_reflns_av_R_equivalents 0.0368
_diffrn_reflns_av_unetI/netI 0.0699
_diffrn_reflns_limit_h_max 8
_diffrn_reflns_limit_h_min -5
_diffrn_reflns_limit_k_max 19
_diffrn_reflns_limit_k_min -20
_diffrn_reflns_limit_l_max 28
_diffrn_reflns_limit_l_min -25
_diffrn_reflns_number 9430
_diffrn_reflns_theta_full 27.97
_diffrn_reflns_theta_max 27.97
_diffrn_reflns_theta_min 3.09
_diffrn_source 'SuperNova (Mo) X-ray Source'
_diffrn_standards_number 0
_exptl_absorpt_coefficient_mu 0.253
_exptl_absorpt_correction_T_max 1.00000
_exptl_absorpt_correction_T_min 0.85411
_exptl_absorpt_correction_type multi-scan
_exptl_absorpt_process_details
;
CrysAlisPro, Agilent Technologies,
Version 1.171.37.31 (release 14-01-2014 CrysAlis171 .NET)
(compiled Jan 14 2014,18:38:05)
Empirical absorption correction using spherical harmonics,
 implemented in SCALE3 ABSPACK scaling algorithm.
;
_exptl_crystal_colour colourless
_exptl_crystal_colour_primary colourless
_exptl_crystal_density_diffrn 1.332
_exptl_crystal_density_meas ?
_exptl_crystal_density_method 'not measured'
_exptl_crystal_description needle
_exptl_crystal_F_000 1016
_exptl_crystal_preparation Luminescent
_exptl_crystal_recrystallization_method 'Re-crystallisation from solvent: hexane- ethylacetate'
_exptl_crystal_size_max 0.57
_exptl_crystal_size_mid 0.25
_exptl_crystal_size_min 0.09
_refine_diff_density_max 0.315
_refine_diff_density_min -0.281
_refine_diff_density_rms 0.058
_refine_ls_extinction_method none
_refine_ls_goodness_of_fit_ref 1.037
_refine_ls_hydrogen_treatment mixed
_refine_ls_matrix_type full
_refine_ls_number_parameters 309
_refine_ls_number_reflns 4852
_refine_ls_number_restraints 0
_refine_ls_restrained_S_all 1.037
_refine_ls_R_factor_all 0.0661
_refine_ls_R_factor_gt 0.0471
_refine_ls_shift/su_max 0.001
_refine_ls_shift/su_mean 0.000
_refine_ls_structure_factor_coef Fsqd
_refine_ls_weighting_details 'calc w=1/[\s^2^(Fo^2^)+(0.0321P)^2^+0.5001P] where P=(Fo^2^+2Fc^2^)/3'
_refine_ls_weighting_scheme calc
_refine_ls_wR_factor_gt 0.0944
_refine_ls_wR_factor_ref 0.1058
_reflns_number_gt 3696
_reflns_number_total 4852
_reflns_threshold_expression >2sigma(I)
_cod_data_source_file c4ra14850a2.cif
_cod_data_source_block sg_triazole
_cod_depositor_comments
;
The following automatic conversions were performed:

'_exptl_crystal_density_meas' value 'not measured' was changed to '?'
- the value is perceived as not measured.

Automatic conversion script
Id: cif_fix_values 3008 2015-01-20 13:52:24Z robertas 
;
_cod_database_code 7219018
_chemical_oxdiff_formula C20H19N5S2
_reflns_odcompleteness_completeness 99.77
_reflns_odcompleteness_iscentric 1
_reflns_odcompleteness_theta 24.97

loop_
_space_group_symop_id
_space_group_symop_operation_xyz
1 'x, y, z'
2 '-x, y+1/2, -z+1/2'
3 '-x, -y, -z'
4 'x, -y-1/2, z-1/2'

loop_
_atom_site_label
_atom_site_type_symbol
_atom_site_fract_x
_atom_site_fract_y
_atom_site_fract_z
_atom_site_U_iso_or_equiv
_atom_site_adp_type
_atom_site_occupancy
_atom_site_symmetry_multiplicity
_atom_site_calc_flag
_atom_site_refinement_flags
S1 S 0.33886(8) 0.06930(4) 0.71382(3) 0.02382(16) Uani 1 1 d .
S2 S 0.46391(8) 0.25712(4) 0.33213(3) 0.02314(16) Uani 1 1 d .
C1 C 0.3094(3) 0.11087(15) 0.29683(10) 0.0240(5) Uani 1 1 d .
H1 H 0.2591 0.0658 0.2722 0.029 Uiso 1 1 calc R
N2 N 0.5461(2) 0.30914(12) 0.51165(8) 0.0177(4) Uani 1 1 d .
C3 C 0.5074(3) 0.45891(15) 0.63069(10) 0.0245(5) Uani 1 1 d .
H3A H 0.4658 0.4261 0.6656 0.029 Uiso 1 1 calc R
H3B H 0.5660 0.5116 0.6471 0.029 Uiso 1 1 calc R
N4 N 0.2793(3) 0.05614(13) 0.41046(9) 0.0202(4) Uani 1 1 d .
N5 N 0.2344(2) -0.01125(12) 0.54732(9) 0.0189(4) Uani 1 1 d .
O6 O 0.05817(19) -0.21589(10) 0.36824(7) 0.0235(4) Uani 1 1 d .
O7 O 0.1279(2) -0.11174(10) 0.43914(7) 0.0246(4) Uani 1 1 d .
C2 C 0.3250(3) 0.11098(15) 0.36289(10) 0.0192(5) Uani 1 1 d .
C4 C 0.4053(3) 0.18584(14) 0.38926(10) 0.0187(5) Uani 1 1 d .
C5 C 0.4105(3) 0.17747(14) 0.45526(9) 0.0161(5) Uani 1 1 d .
C6 C 0.4688(3) 0.22909(14) 0.50847(10) 0.0162(5) Uani 1 1 d .
N1 N 0.5672(2) 0.32352(12) 0.57334(8) 0.0190(4) Uani 1 1 d .
C7 C 0.6466(3) 0.40485(14) 0.59848(10) 0.0219(5) Uani 1 1 d .
H7A H 0.6929 0.4386 0.5647 0.026 Uiso 1 1 calc R
H7B H 0.7490 0.3914 0.6281 0.026 Uiso 1 1 calc R
C8 C 0.3437(3) 0.48357(15) 0.58731(11) 0.0272(6) Uani 1 1 d .
H8A H 0.2834 0.4308 0.5717 0.033 Uiso 1 1 calc R
H8B H 0.3859 0.5149 0.5518 0.033 Uiso 1 1 calc R
C9 C 0.2053(3) 0.54003(16) 0.61882(11) 0.0295(6) Uani 1 1 d .
H9A H 0.1671 0.5099 0.6555 0.035 Uiso 1 1 calc R
H9B H 0.2636 0.5942 0.6325 0.035 Uiso 1 1 calc R
C10 C 0.0388(3) 0.56035(17) 0.57578(11) 0.0311(6) Uani 1 1 d .
H10A H -0.0226 0.5061 0.5640 0.037 Uiso 1 1 calc R
H10B H 0.0783 0.5871 0.5380 0.037 Uiso 1 1 calc R
C11 C -0.0972(3) 0.62084(18) 0.60447(12) 0.0374(7) Uani 1 1 d .
H11A H -0.1331 0.5961 0.6428 0.056 Uiso 1 1 calc R
H11B H -0.2032 0.6279 0.5759 0.056 Uiso 1 1 calc R
H11C H -0.0411 0.6766 0.6127 0.056 Uiso 1 1 calc R
C12 C 0.3785(3) 0.18628(16) 0.27433(10) 0.0249(5) Uani 1 1 d .
H12 H 0.3796 0.1985 0.2319 0.030 Uiso 1 1 calc R
C13 C 0.3318(3) 0.09553(14) 0.46649(10) 0.0171(5) Uani 1 1 d .
N13 N 0.5101(2) 0.26110(11) 0.61073(8) 0.0186(4) Uani 1 1 d .
C14 C 0.4466(3) 0.19931(14) 0.56971(9) 0.0155(5) Uani 1 1 d .
C15 C 0.3680(3) 0.11590(14) 0.58065(10) 0.0170(5) Uani 1 1 d .
C16 C 0.3108(3) 0.06555(14) 0.52828(10) 0.0174(5) Uani 1 1 d .
C17 C 0.2413(3) -0.01071(14) 0.61167(10) 0.0184(5) Uani 1 1 d .
C18 C 0.3235(3) 0.06634(14) 0.63307(10) 0.0176(5) Uani 1 1 d .
C19 C 0.2321(3) -0.03175(16) 0.71648(11) 0.0272(6) Uani 1 1 d .
H19 H 0.2081 -0.0592 0.7537 0.033 Uiso 1 1 calc R
C20 C 0.1868(3) -0.06707(15) 0.65943(10) 0.0229(5) Uani 1 1 d .
H20 H 0.1285 -0.1205 0.6526 0.027 Uiso 1 1 calc R
C21 C 0.1183(3) -0.2122(2) 0.26120(12) 0.0420(7) Uani 1 1 d .
H21A H 0.1946 -0.2629 0.2671 0.063 Uiso 1 1 calc R
H21B H 0.1610 -0.1772 0.2281 0.063 Uiso 1 1 calc R
H21C H -0.0057 -0.2299 0.2505 0.063 Uiso 1 1 calc R
C22 C 0.1262(3) -0.15993(16) 0.32026(10) 0.0263(5) Uani 1 1 d .
H22A H 0.2511 -0.1421 0.3319 0.032 Uiso 1 1 calc R
H22B H 0.0508 -0.1081 0.3148 0.032 Uiso 1 1 calc R
C23 C 0.0689(3) -0.18411(15) 0.42608(10) 0.0203(5) Uani 1 1 d .
C24 C 0.0071(3) -0.24761(15) 0.47269(11) 0.0268(6) Uani 1 1 d .
H24A H 0.1119 -0.2723 0.4957 0.040 Uiso 1 1 calc R
H24B H -0.0622 -0.2932 0.4515 0.040 Uiso 1 1 calc R
H24C H -0.0681 -0.2182 0.5010 0.040 Uiso 1 1 calc R
H4 H 0.238(3) 0.0058(15) 0.4074(10) 0.019(6) Uiso 1 1 d .
H5 H 0.190(3) -0.0526(16) 0.5221(11) 0.032(7) Uiso 1 1 d .

loop_
_atom_site_aniso_label
_atom_site_aniso_U_11
_atom_site_aniso_U_22
_atom_site_aniso_U_33
_atom_site_aniso_U_23
_atom_site_aniso_U_13
_atom_site_aniso_U_12
S1 0.0272(3) 0.0268(3) 0.0171(3) 0.0037(3) -0.0007(2) -0.0022(3)
S2 0.0288(3) 0.0226(3) 0.0189(3) 0.0011(3) 0.0080(2) -0.0004(3)
C1 0.0270(12) 0.0245(13) 0.0205(12) -0.0029(11) 0.0028(9) 0.0012(11)
N2 0.0154(9) 0.0186(10) 0.0193(10) -0.0024(8) 0.0026(7) 0.0012(8)
C3 0.0290(12) 0.0219(13) 0.0230(12) -0.0025(11) 0.0041(10) -0.0039(11)
N4 0.0249(10) 0.0166(10) 0.0197(10) -0.0016(9) 0.0047(8) -0.0024(9)
N5 0.0223(10) 0.0161(10) 0.0184(10) -0.0010(9) 0.0025(8) 0.0001(9)
O6 0.0228(8) 0.0227(9) 0.0257(9) -0.0026(7) 0.0068(6) -0.0014(7)
O7 0.0249(8) 0.0220(9) 0.0269(9) -0.0019(8) 0.0021(7) -0.0037(7)
C2 0.0187(11) 0.0201(12) 0.0195(12) -0.0019(10) 0.0055(9) 0.0016(10)
C4 0.0172(11) 0.0196(12) 0.0199(12) 0.0021(10) 0.0052(8) 0.0032(10)
C5 0.0134(10) 0.0167(11) 0.0187(11) 0.0002(10) 0.0038(8) 0.0026(9)
C6 0.0104(10) 0.0164(11) 0.0221(12) 0.0012(10) 0.0025(8) 0.0031(9)
N1 0.0195(9) 0.0194(10) 0.0182(10) -0.0007(8) 0.0022(7) -0.0020(8)
C7 0.0232(12) 0.0199(12) 0.0226(12) -0.0003(10) 0.0010(9) -0.0047(10)
C8 0.0333(13) 0.0225(13) 0.0259(13) -0.0043(11) 0.0029(10) -0.0019(11)
C9 0.0338(14) 0.0275(14) 0.0273(13) -0.0044(12) 0.0032(10) -0.0011(12)
C10 0.0320(14) 0.0301(14) 0.0318(14) 0.0021(12) 0.0065(11) -0.0039(12)
C11 0.0328(14) 0.0406(16) 0.0392(16) 0.0036(14) 0.0060(11) 0.0080(13)
C12 0.0301(13) 0.0304(14) 0.0147(11) -0.0003(11) 0.0042(9) 0.0006(11)
C13 0.0153(11) 0.0183(12) 0.0179(11) -0.0030(10) 0.0032(8) 0.0035(9)
N13 0.0169(9) 0.0182(10) 0.0207(10) 0.0026(8) 0.0012(7) -0.0021(8)
C14 0.0131(10) 0.0167(11) 0.0164(11) 0.0018(10) -0.0008(8) 0.0043(9)
C15 0.0145(10) 0.0180(12) 0.0185(11) 0.0013(10) 0.0011(8) 0.0032(9)
C16 0.0133(10) 0.0178(12) 0.0215(12) 0.0010(10) 0.0031(8) 0.0030(9)
C17 0.0152(11) 0.0197(12) 0.0205(12) 0.0024(10) 0.0016(8) 0.0045(10)
C18 0.0153(10) 0.0186(12) 0.0186(11) 0.0019(10) -0.0006(8) 0.0032(10)
C19 0.0298(13) 0.0302(14) 0.0213(12) 0.0118(11) 0.0011(10) -0.0011(11)
C20 0.0212(11) 0.0226(12) 0.0247(13) 0.0038(11) 0.0003(9) -0.0016(10)
C21 0.0407(15) 0.057(2) 0.0289(15) -0.0054(14) 0.0079(12) -0.0029(15)
C22 0.0234(12) 0.0307(14) 0.0251(13) 0.0054(11) 0.0048(9) -0.0001(11)
C23 0.0129(11) 0.0233(13) 0.0249(12) 0.0007(11) 0.0036(9) 0.0046(10)
C24 0.0217(12) 0.0293(14) 0.0299(14) 0.0066(11) 0.0065(10) 0.0016(11)

loop_
_atom_type_symbol
_atom_type_description
_atom_type_scat_dispersion_real
_atom_type_scat_dispersion_imag
_atom_type_scat_source
C C 0.0033 0.0016 'International Tables Vol C Tables 4.2.6.8 and 6.1.1.4'
H H 0.0000 0.0000 'International Tables Vol C Tables 4.2.6.8 and 6.1.1.4'
N N 0.0061 0.0033 'International Tables Vol C Tables 4.2.6.8 and 6.1.1.4'
O O 0.0106 0.0060 'International Tables Vol C Tables 4.2.6.8 and 6.1.1.4'
S S 0.1246 0.1234 'International Tables Vol C Tables 4.2.6.8 and 6.1.1.4'

loop_
_geom_angle_atom_site_label_1
_geom_angle_atom_site_label_2
_geom_angle_atom_site_label_3
_geom_angle
C18 S1 C19 90.69(11)
C4 S2 C12 90.95(11)
C2 C1 H1 124.8
C12 C1 H1 124.8
C12 C1 C2 110.4(2)
N1 N2 C6 102.59(17)
H3A C3 H3B 107.8
C7 C3 H3A 109.1
C7 C3 H3B 109.1
C8 C3 H3A 109.1
C8 C3 H3B 109.1
C8 C3 C7 112.62(18)
C2 N4 H4 127.8(16)
C13 N4 C2 108.14(18)
C13 N4 H4 123.7(16)
C16 N5 C17 107.76(18)
C16 N5 H5 125.0(16)
C17 N5 H5 127.3(16)
C23 O6 C22 116.35(17)
N4 C2 C1 137.2(2)
N4 C2 C4 108.59(19)
C4 C2 C1 114.2(2)
C2 C4 S2 110.71(16)
C2 C4 C5 108.17(19)
C5 C4 S2 141.12(18)
C4 C5 C6 137.1(2)
C13 C5 C4 105.58(18)
C13 C5 C6 117.35(18)
N2 C6 C5 130.06(19)
N2 C6 C14 108.79(18)
C14 C6 C5 121.14(19)
N2 N1 C7 121.31(18)
N13 N1 N2 117.18(17)
N13 N1 C7 121.50(17)
C3 C7 H7A 109.3
C3 C7 H7B 109.3
N1 C7 C3 111.77(17)
N1 C7 H7A 109.3
N1 C7 H7B 109.3
H7A C7 H7B 107.9
C3 C8 H8A 109.0
C3 C8 H8B 109.0
C3 C8 C9 113.03(19)
H8A C8 H8B 107.8
C9 C8 H8A 109.0
C9 C8 H8B 109.0
C8 C9 H9A 109.2
C8 C9 H9B 109.2
H9A C9 H9B 107.9
C10 C9 C8 112.27(19)
C10 C9 H9A 109.2
C10 C9 H9B 109.2
C9 C10 H10A 108.8
C9 C10 H10B 108.8
C9 C10 C11 113.7(2)
H10A C10 H10B 107.7
C11 C10 H10A 108.8
C11 C10 H10B 108.8
C10 C11 H11A 109.5
C10 C11 H11B 109.5
C10 C11 H11C 109.5
H11A C11 H11B 109.5
H11A C11 H11C 109.5
H11B C11 H11C 109.5
S2 C12 H12 123.1
C1 C12 S2 113.72(17)
C1 C12 H12 123.1
N4 C13 C5 109.52(18)
N4 C13 C16 129.1(2)
C5 C13 C16 121.31(19)
N1 N13 C14 102.62(17)
C6 C14 C15 121.12(19)
N13 C14 C6 108.82(18)
N13 C14 C15 130.07(19)
C16 C15 C14 117.50(19)
C16 C15 C18 105.62(18)
C18 C15 C14 136.86(19)
N5 C16 C13 128.72(19)
N5 C16 C15 109.70(18)
C15 C16 C13 121.57(19)
N5 C17 C18 108.71(19)
N5 C17 C20 136.7(2)
C18 C17 C20 114.6(2)
C15 C18 S1 141.32(17)
C17 C18 S1 110.47(16)
C17 C18 C15 108.21(19)
S1 C19 H19 123.0
C20 C19 S1 114.04(18)
C20 C19 H19 123.0
C17 C20 H20 124.9
C19 C20 C17 110.2(2)
C19 C20 H20 124.9
H21A C21 H21B 109.5
H21A C21 H21C 109.5
H21B C21 H21C 109.5
C22 C21 H21A 109.5
C22 C21 H21B 109.5
C22 C21 H21C 109.5
O6 C22 C21 106.81(19)
O6 C22 H22A 110.4
O6 C22 H22B 110.4
C21 C22 H22A 110.4
C21 C22 H22B 110.4
H22A C22 H22B 108.6
O6 C23 C24 112.8(2)
O7 C23 O6 123.1(2)
O7 C23 C24 124.2(2)
C23 C24 H24A 109.5
C23 C24 H24B 109.5
C23 C24 H24C 109.5
H24A C24 H24B 109.5
H24A C24 H24C 109.5
H24B C24 H24C 109.5

loop_
_geom_bond_atom_site_label_1
_geom_bond_atom_site_label_2
_geom_bond_distance
S1 C18 1.729(2)
S1 C19 1.738(2)
S2 C4 1.719(2)
S2 C12 1.732(2)
C1 H1 0.9300
C1 C2 1.414(3)
C1 C12 1.363(3)
N2 C6 1.351(3)
N2 N1 1.340(2)
C3 H3A 0.9700
C3 H3B 0.9700
C3 C7 1.518(3)
C3 C8 1.513(3)
N4 C2 1.382(3)
N4 C13 1.376(3)
N4 H4 0.83(2)
N5 C16 1.378(3)
N5 C17 1.378(3)
N5 H5 0.88(2)
O6 C22 1.455(3)
O6 C23 1.330(3)
O7 C23 1.216(3)
C2 C4 1.391(3)
C4 C5 1.420(3)
C5 C6 1.429(3)
C5 C13 1.410(3)
C6 C14 1.411(3)
N1 C7 1.463(3)
N1 N13 1.335(2)
C7 H7A 0.9700
C7 H7B 0.9700
C8 H8A 0.9700
C8 H8B 0.9700
C8 C9 1.527(3)
C9 H9A 0.9700
C9 H9B 0.9700
C9 C10 1.509(3)
C10 H10A 0.9700
C10 H10B 0.9700
C10 C11 1.522(3)
C11 H11A 0.9600
C11 H11B 0.9600
C11 H11C 0.9600
C12 H12 0.9300
C13 C16 1.422(3)
N13 C14 1.353(3)
C14 C15 1.428(3)
C15 C16 1.402(3)
C15 C18 1.414(3)
C17 C18 1.389(3)
C17 C20 1.419(3)
C19 H19 0.9300
C19 C20 1.358(3)
C20 H20 0.9300
C21 H21A 0.9600
C21 H21B 0.9600
C21 H21C 0.9600
C21 C22 1.497(3)
C22 H22A 0.9700
C22 H22B 0.9700
C23 C24 1.489(3)
C24 H24A 0.9600
C24 H24B 0.9600
C24 H24C 0.9600
